data_4333570
loop_
_publ_author_name
'Mohammad Reza Halvagar'
'Benjamin Neisen'
'William B. Tolman'

_publ_contact_author_email wtolman@umn.edu
_publ_contact_author_name 'William B. Tolman'
_publ_section_title
;
 Copper-, Palladium-, and Platinum-Containing Complexes of an Asymmetric
 Dinucleating Ligand
;
_journal_name_full 'Inorganic Chemistry'
_journal_page_first 793
_journal_page_last 799
_journal_paper_doi 10.1021/ic301914u
_journal_volume 52
_journal_year 2013
_chemical_formula_moiety 'C28 H32 Cl2 Cu N4 O2 Pd, C H3 O, O'
_chemical_formula_sum 'C29 H35 Cl2 Cu N4 O4 Pd'
_chemical_formula_weight 772.48
_chemical_name_common LCuPdCl2
_chemical_name_systematic 10
_space_group_IT_number 7
_symmetry_cell_setting monoclinic
_symmetry_Int_Tables_number 7
_symmetry_space_group_name_Hall 'P -2yac'
_symmetry_space_group_name_H-M 'P 1 n 1'
_atom_sites_solution_hydrogens geom
_atom_sites_solution_primary direct
_atom_sites_solution_secondary difmap
_audit_creation_method SHELXL-97
_cell_angle_alpha 90.00
_cell_angle_beta 99.3550(10)
_cell_angle_gamma 90.00
_cell_formula_units_Z 2
_cell_length_a 11.7511(10)
_cell_length_b 9.5857(9)
_cell_length_c 13.9451(12)
_cell_measurement_reflns_used 300
_cell_measurement_temperature 173(2)
_cell_measurement_theta_max 23.81
_cell_measurement_theta_min 2.1
_cell_volume 1549.9(2)
_computing_cell_refinement 'SMART, Bruker'
_computing_data_collection 'SMART, Bruker'
_computing_data_reduction 'SMART, Bruker'
_computing_publication_material 'SMART, Bruker'
_computing_structure_refinement 'SHELXL-97 (Sheldrick, 1997)'
_computing_structure_solution 'SHELXS-97 (Sheldrick, 1990)'
_diffrn_ambient_temperature 173(2)
_diffrn_measured_fraction_theta_full 0.998
_diffrn_measured_fraction_theta_max 0.998
_diffrn_measurement_device_type 'Bruker SMART Platform, CCD'
_diffrn_measurement_method 'area detector, omega scans per phi'
_diffrn_radiation_monochromator graphite
_diffrn_radiation_probe x-ray
_diffrn_radiation_type MoK\a
_diffrn_radiation_wavelength 0.71073
_diffrn_reflns_av_R_equivalents 0.0561
_diffrn_reflns_av_sigmaI/netI 0.0483
_diffrn_reflns_limit_h_max 13
_diffrn_reflns_limit_h_min -13
_diffrn_reflns_limit_k_max 10
_diffrn_reflns_limit_k_min -10
_diffrn_reflns_limit_l_max 15
_diffrn_reflns_limit_l_min -15
_diffrn_reflns_number 12438
_diffrn_reflns_theta_full 23.81
_diffrn_reflns_theta_max 23.81
_diffrn_reflns_theta_min 2.10
_diffrn_source 'fine-focus sealed tube'
_diffrn_source_type Mo
_exptl_absorpt_coefficient_mu 1.484
_exptl_absorpt_correction_T_max 0.8658
_exptl_absorpt_correction_T_min 0.5241
_exptl_absorpt_correction_type multi-scan
_exptl_absorpt_process_details 'SADABS, R. Blessing, 1995'
_exptl_crystal_colour purple
_exptl_crystal_density_diffrn 1.655
_exptl_crystal_description Block
_exptl_crystal_F_000 784
_exptl_crystal_recrystallization_method 'Slow evaporation of methanolic solution'
_exptl_crystal_size_max 0.50
_exptl_crystal_size_mid 0.30
_exptl_crystal_size_min 0.10
_refine_diff_density_max 0.938
_refine_diff_density_min -0.680
_refine_diff_density_rms 0.097
_refine_ls_abs_structure_details 'Flack H D (1983), Acta Cryst. A39, 876-881'
_refine_ls_abs_structure_Flack 0.81(2)
_refine_ls_extinction_method none
_refine_ls_goodness_of_fit_ref 1.038
_refine_ls_hydrogen_treatment mixed
_refine_ls_matrix_type full
_refine_ls_number_parameters 407
_refine_ls_number_reflns 4664
_refine_ls_number_restraints 15
_refine_ls_restrained_S_all 1.038
_refine_ls_R_factor_all 0.0485
_refine_ls_R_factor_gt 0.0449
_refine_ls_shift/su_max 0.010
_refine_ls_shift/su_mean 0.000
_refine_ls_structure_factor_coef Fsqd
_refine_ls_weighting_details 'calc w=1/[\s^2^(Fo^2^)+(0.0898P)^2^+0.0000P] where P=(Fo^2^+2Fc^2^)/3'
_refine_ls_weighting_scheme calc
_refine_ls_wR_factor_gt 0.1238
_refine_ls_wR_factor_ref 0.1274
_reflns_number_gt 4318
_reflns_number_total 4664
_reflns_threshold_expression >2sigma(I)
_cod_data_source_file ic301914u_si_002_6.cif
_cod_data_source_block 10
_cod_original_sg_symbol_H-M 'P n'
_cod_database_code 4333570

loop_
_symmetry_equiv_pos_as_xyz
'x, y, z'
'x+1/2, -y, z+1/2'

loop_
_atom_site_label
_atom_site_type_symbol
_atom_site_fract_x
_atom_site_fract_y
_atom_site_fract_z
_atom_site_U_iso_or_equiv
_atom_site_adp_type
_atom_site_occupancy
_atom_site_symmetry_multiplicity
_atom_site_calc_flag
_atom_site_refinement_flags
_atom_site_disorder_assembly
_atom_site_disorder_group
Pd1 Pd 0.28021(4) 0.64377(6) 0.23568(4) 0.0463(2) Uani 1 1 d . . .
Cu1 Cu 0.36147(5) 0.16219(7) 0.35711(5) 0.01733(19) Uani 1 1 d . . .
Cl1 Cl 0.3626(2) 0.6638(3) 0.39617(18) 0.0571(7) Uani 1 1 d . . .
Cl2A Cl 0.2829(7) 0.202(3) 0.2139(6) 0.061(3) Uani 0.48(4) 1 d P . .
Cl2B Cl 0.2775(6) 0.282(3) 0.2196(6) 0.058(5) Uani 0.52(4) 1 d P . .
O1 O 0.6969(5) 0.0428(5) 0.3865(4) 0.0422(13) Uani 1 1 d . . .
O2 O 0.1767(5) 0.0730(6) 0.5710(4) 0.0500(14) Uani 1 1 d . . .
N3 N 0.2280(6) 0.1537(6) 0.4257(5) 0.0352(17) Uani 1 1 d . . .
N1 N 0.4255(5) 0.0455(6) 0.4618(4) 0.0336(14) Uani 1 1 d . . .
N2 N 0.5248(7) 0.1596(7) 0.3389(6) 0.0411(19) Uani 1 1 d . . .
N6 N 0.1117(7) 0.6742(8) 0.2627(6) 0.0423(19) Uani 1 1 d . . .
N5 N 0.2064(7) 0.6143(9) 0.0911(5) 0.054(2) Uani 1 1 d . . .
N4 N 0.4306(7) 0.6960(8) 0.1824(6) 0.052(2) Uani 1 1 d . . .
C7 C 0.5929(6) 0.0671(7) 0.3899(6) 0.0341(17) Uani 1 1 d . . .
C8 C 0.5340(6) -0.0009(8) 0.4633(5) 0.0341(16) Uani 1 1 d . . .
C13 C 0.5823(7) -0.0952(8) 0.5379(6) 0.0433(18) Uani 1 1 d . . .
H13 H 0.6578 -0.1320 0.5402 0.052 Uiso 1 1 calc R . .
C12 C 0.5150(7) -0.1311(7) 0.6071(6) 0.041(2) Uani 1 1 d . . .
H12 H 0.5449 -0.1944 0.6573 0.050 Uiso 1 1 calc R . .
C11 C 0.4027(7) -0.0759(7) 0.6049(6) 0.0428(19) Uani 1 1 d . . .
H11 H 0.3592 -0.0964 0.6550 0.051 Uiso 1 1 calc R . .
C9 C 0.3581(6) 0.0093(8) 0.5268(6) 0.0379(17) Uani 1 1 d . . .
C10 C 0.2429(7) 0.0791(8) 0.5103(6) 0.0386(18) Uani 1 1 d . . .
C6 C 0.1253(7) 0.2340(8) 0.3988(5) 0.0369(17) Uani 1 1 d . . .
C24 C 0.0173(7) 0.1760(9) 0.3734(6) 0.0425(19) Uani 1 1 d . . .
H24 H 0.0074 0.0788 0.3821 0.051 Uiso 1 1 calc R . .
C25 C -0.0753(7) 0.2546(9) 0.3362(5) 0.0412(19) Uani 1 1 d . . .
H25 H -0.1490 0.2129 0.3183 0.049 Uiso 1 1 calc R . .
C26 C -0.0601(7) 0.4043(9) 0.3239(5) 0.0438(19) Uani 1 1 d . . .
H26 H -0.1240 0.4614 0.2983 0.053 Uiso 1 1 calc R . .
C5 C 0.1380(7) 0.3769(8) 0.3859(6) 0.0375(18) Uani 1 1 d . . .
H5 H 0.2126 0.4167 0.4028 0.045 Uiso 1 1 calc R . .
C4 C 0.0485(6) 0.4618(8) 0.3501(5) 0.0356(16) Uani 1 1 d . . .
C3 C 0.0666(8) 0.6154(10) 0.3453(6) 0.053(2) Uani 1 1 d . . .
H3A H -0.0083 0.6610 0.3480 0.063 Uiso 1 1 calc R . .
H3B H 0.1197 0.6428 0.4049 0.063 Uiso 1 1 calc R . .
C27 C 0.1092(10) 0.8327(9) 0.2775(9) 0.066(3) Uani 1 1 d . . .
H27A H 0.0344 0.8599 0.2942 0.098 Uiso 1 1 calc R . .
H27B H 0.1206 0.8798 0.2174 0.098 Uiso 1 1 calc R . .
H27C H 0.1709 0.8596 0.3303 0.098 Uiso 1 1 calc R . .
C2 C 0.0339(9) 0.6400(10) 0.1696(7) 0.056(2) Uani 1 1 d . . .
H2A H -0.0401 0.6902 0.1674 0.067 Uiso 1 1 calc R . .
H2B H 0.0173 0.5387 0.1675 0.067 Uiso 1 1 calc R . .
C1 C 0.0877(9) 0.6802(10) 0.0814(7) 0.059(2) Uani 1 1 d . . .
H1A H 0.0386 0.6468 0.0213 0.070 Uiso 1 1 calc R . .
H1B H 0.0941 0.7829 0.0775 0.070 Uiso 1 1 calc R . .
C28 C 0.2014(13) 0.4746(13) 0.0571(8) 0.096(4) Uani 1 1 d . . .
H28A H 0.1560 0.4182 0.0957 0.144 Uiso 1 1 calc R . .
H28B H 0.2797 0.4366 0.0635 0.144 Uiso 1 1 calc R . .
H28C H 0.1651 0.4724 -0.0113 0.144 Uiso 1 1 calc R . .
C19 C 0.2865(9) 0.6968(14) 0.0353(8) 0.078(3) Uani 1 1 d . . .
H19A H 0.2704 0.6725 -0.0345 0.094 Uiso 1 1 calc R . .
H19B H 0.2736 0.7982 0.0419 0.094 Uiso 1 1 calc R . .
C18 C 0.4073(10) 0.6614(11) 0.0761(8) 0.064(3) Uani 1 1 d . . .
H18A H 0.4605 0.7147 0.0417 0.077 Uiso 1 1 calc R . .
H18B H 0.4208 0.5607 0.0668 0.077 Uiso 1 1 calc R . .
C20 C 0.4426(12) 0.8475(10) 0.2040(12) 0.086(4) Uani 1 1 d . . .
H20A H 0.4999 0.8878 0.1682 0.128 Uiso 1 1 calc R . .
H20B H 0.4678 0.8610 0.2739 0.128 Uiso 1 1 calc R . .
H20C H 0.3682 0.8937 0.1841 0.128 Uiso 1 1 calc R . .
C17 C 0.5501(9) 0.6437(8) 0.2283(7) 0.051(2) Uani 1 1 d . . .
H17A H 0.6086 0.6994 0.2017 0.061 Uiso 1 1 calc R . .
H17B H 0.5603 0.6622 0.2991 0.061 Uiso 1 1 calc R . .
C16 C 0.5749(7) 0.4898(8) 0.2137(6) 0.0404(18) Uani 1 1 d . . .
C21 C 0.6373(7) 0.4488(9) 0.1447(6) 0.0413(19) Uani 1 1 d . . .
H21 H 0.6639 0.5154 0.1030 0.050 Uiso 1 1 calc R . .
C22 C 0.6616(7) 0.3067(9) 0.1360(6) 0.0423(19) Uani 1 1 d . . .
H22 H 0.7012 0.2771 0.0854 0.051 Uiso 1 1 calc R . .
C23 C 0.6299(6) 0.2093(8) 0.1985(6) 0.0387(17) Uani 1 1 d . . .
H23 H 0.6499 0.1140 0.1927 0.046 Uiso 1 1 calc R . .
C14 C 0.5679(6) 0.2516(8) 0.2709(5) 0.0366(17) Uani 1 1 d . . .
C15 C 0.5393(6) 0.3946(8) 0.2772(5) 0.0342(16) Uani 1 1 d . . .
H15 H 0.4957 0.4250 0.3250 0.041 Uiso 1 1 calc R . .
O3 O 0.9107(11) 0.8336(16) 0.5026(9) 0.149(5) Uani 1 1 d U . .
C29 C 0.8143(11) 0.7919(18) 0.4260(10) 0.102(4) Uani 1 1 d U . .
H29A H 0.7484 0.8540 0.4278 0.152 Uiso 1 1 calc R . .
H29B H 0.7917 0.6956 0.4373 0.152 Uiso 1 1 calc R . .
H29C H 0.8388 0.7985 0.3623 0.152 Uiso 1 1 calc R . .
O4A O 0.3050(17) 0.135(2) 0.7664(16) 0.077(3) Uani 0.396(13) 1 d PU A 1
O4B O 0.3194(10) 0.2032(16) 0.7233(10) 0.077(3) Uani 0.604(13) 1 d PU A 2

loop_
_atom_site_aniso_label
_atom_site_aniso_U_11
_atom_site_aniso_U_22
_atom_site_aniso_U_33
_atom_site_aniso_U_23
_atom_site_aniso_U_13
_atom_site_aniso_U_12
Pd1 0.0608(5) 0.0411(3) 0.0386(4) 0.0035(3) 0.0131(3) 0.0027(3)
Cu1 0.0167(4) 0.0232(3) 0.0123(4) 0.0025(3) 0.0029(3) -0.0008(3)
Cl1 0.0597(15) 0.0718(15) 0.0402(13) -0.0108(10) 0.0088(12) -0.0099(11)
Cl2A 0.049(3) 0.080(11) 0.050(4) 0.015(4) -0.002(2) 0.013(4)
Cl2B 0.032(2) 0.110(13) 0.031(3) 0.035(4) 0.0009(17) 0.010(4)
O1 0.037(3) 0.045(3) 0.046(3) 0.004(2) 0.011(2) 0.014(2)
O2 0.044(3) 0.070(4) 0.043(3) 0.022(3) 0.025(3) 0.004(3)
N3 0.039(4) 0.036(4) 0.030(4) 0.005(3) 0.006(3) 0.003(2)
N1 0.035(3) 0.036(3) 0.028(3) -0.003(3) 0.001(3) -0.002(3)
N2 0.041(4) 0.043(4) 0.038(5) -0.001(3) -0.002(4) 0.001(3)
N6 0.051(5) 0.037(4) 0.044(5) 0.003(3) 0.024(4) 0.002(3)
N5 0.077(5) 0.057(4) 0.030(4) 0.012(3) 0.011(4) 0.017(4)
N4 0.070(5) 0.030(4) 0.059(5) 0.016(4) 0.025(4) 0.012(4)
C7 0.037(4) 0.027(4) 0.037(4) -0.006(3) 0.004(3) -0.004(3)
C8 0.038(4) 0.026(3) 0.038(4) -0.009(3) 0.005(3) 0.006(3)
C13 0.053(5) 0.037(4) 0.040(4) 0.002(3) 0.005(4) 0.010(4)
C12 0.047(5) 0.030(4) 0.046(5) 0.013(3) 0.005(4) 0.006(3)
C11 0.051(5) 0.031(4) 0.045(5) 0.009(3) 0.007(4) -0.004(3)
C9 0.036(4) 0.040(4) 0.038(4) 0.005(3) 0.007(3) 0.004(3)
C10 0.042(4) 0.029(4) 0.043(5) 0.001(3) 0.001(4) -0.009(3)
C6 0.042(4) 0.042(4) 0.029(4) -0.004(3) 0.012(3) 0.005(3)
C24 0.041(5) 0.056(5) 0.034(4) -0.005(4) 0.014(4) -0.004(4)
C25 0.039(4) 0.055(5) 0.030(4) -0.008(3) 0.006(3) -0.001(4)
C26 0.047(5) 0.056(5) 0.028(4) 0.010(4) 0.007(4) 0.015(4)
C5 0.040(5) 0.040(4) 0.036(4) 0.005(3) 0.014(4) 0.001(3)
C4 0.038(4) 0.043(4) 0.028(4) 0.002(3) 0.010(3) 0.008(3)
C3 0.065(6) 0.058(5) 0.039(5) 0.005(4) 0.018(4) 0.025(4)
C27 0.083(7) 0.032(5) 0.081(8) 0.012(5) 0.010(6) 0.016(5)
C2 0.065(6) 0.053(6) 0.046(6) 0.012(4) -0.001(5) 0.003(4)
C1 0.072(6) 0.061(5) 0.038(5) 0.017(4) -0.004(4) 0.013(5)
C28 0.156(13) 0.078(8) 0.046(6) 0.003(6) -0.004(7) 0.025(8)
C19 0.079(7) 0.115(9) 0.047(6) 0.042(6) 0.030(5) 0.036(6)
C18 0.067(6) 0.080(7) 0.047(6) 0.031(5) 0.011(5) 0.026(5)
C20 0.087(9) 0.039(6) 0.143(13) 0.013(6) 0.054(9) -0.008(5)
C17 0.074(6) 0.032(4) 0.046(5) 0.002(3) 0.011(5) -0.014(4)
C16 0.042(4) 0.042(4) 0.038(4) 0.005(3) 0.006(4) -0.001(3)
C21 0.040(4) 0.051(5) 0.033(4) 0.006(3) 0.006(3) -0.002(3)
C22 0.034(4) 0.064(5) 0.034(4) 0.007(4) 0.020(3) 0.010(4)
C23 0.039(4) 0.039(4) 0.039(4) -0.007(3) 0.008(3) 0.007(3)
C14 0.036(4) 0.041(4) 0.035(4) 0.004(3) 0.012(3) -0.001(3)
C15 0.037(4) 0.035(4) 0.033(4) 0.002(3) 0.011(3) -0.002(3)
O3 0.128(10) 0.228(16) 0.089(8) 0.021(7) 0.012(6) 0.026(8)
C29 0.086(8) 0.145(12) 0.076(8) -0.025(8) 0.017(6) 0.033(8)
O4A 0.066(6) 0.093(10) 0.076(8) 0.012(6) 0.024(6) -0.014(6)
O4B 0.066(6) 0.093(10) 0.076(8) 0.012(6) 0.024(6) -0.014(6)

loop_
_atom_type_symbol
_atom_type_description
_atom_type_scat_dispersion_real
_atom_type_scat_dispersion_imag
_atom_type_scat_source
C C 0.0030 0.0020 'International Tables Vol C Tables 4.2.6.8 and 6.1.1.4'
H H 0.0000 0.0000 'International Tables Vol C Tables 4.2.6.8 and 6.1.1.4'
Cl Cl 0.1480 0.1590 'International Tables Vol C Tables 4.2.6.8 and 6.1.1.4'
Cu Cu 0.3200 1.2650 'International Tables Vol C Tables 4.2.6.8 and 6.1.1.4'
N N 0.0060 0.0030 'International Tables Vol C Tables 4.2.6.8 and 6.1.1.4'
O O 0.0110 0.0060 'International Tables Vol C Tables 4.2.6.8 and 6.1.1.4'
Pd Pd -0.9990 1.0070 'International Tables Vol C Tables 4.2.6.8 and 6.1.1.4'

loop_
_geom_angle_atom_site_label_1
_geom_angle_atom_site_label_2
_geom_angle_atom_site_label_3
_geom_angle
N5 Pd1 N4 86.1(3)
N5 Pd1 N6 86.3(3)
N4 Pd1 N6 155.6(3)
N5 Pd1 Cl1 177.0(2)
N4 Pd1 Cl1 94.6(3)
N6 Pd1 Cl1 94.2(2)
N1 Cu1 N3 81.3(3)
N1 Cu1 N2 79.6(3)
N3 Cu1 N2 158.4(3)
N1 Cu1 Cl2A 154.3(8)
N3 Cu1 Cl2A 102.1(3)
N2 Cu1 Cl2A 99.6(3)
N1 Cu1 Cl2B 173.7(8)
N3 Cu1 Cl2B 99.0(3)
N2 Cu1 Cl2B 101.1(3)
Cl2A Cu1 Cl2B 19.4(2)
Cl2B Cl2A Cu1 96.6(10)
Cl2A Cl2B Cu1 64.0(8)
C10 N3 C6 119.6(7)
C10 N3 Cu1 116.2(5)
C6 N3 Cu1 123.8(5)
C9 N1 C8 124.4(7)
C9 N1 Cu1 117.9(5)
C8 N1 Cu1 117.6(5)
C7 N2 C14 121.1(7)
C7 N2 Cu1 117.1(6)
C14 N2 Cu1 121.9(5)
C3 N6 C2 110.6(8)
C3 N6 C27 105.1(8)
C2 N6 C27 108.1(8)
C3 N6 Pd1 124.3(6)
C2 N6 Pd1 105.9(6)
C27 N6 Pd1 101.6(6)
C28 N5 C1 112.0(9)
C28 N5 C19 108.2(9)
C1 N5 C19 111.8(7)
C28 N5 Pd1 116.1(6)
C1 N5 Pd1 105.2(5)
C19 N5 Pd1 103.2(6)
C20 N4 C18 114.3(9)
C20 N4 C17 100.6(8)
C18 N4 C17 110.4(7)
C20 N4 Pd1 102.8(6)
C18 N4 Pd1 105.7(7)
C17 N4 Pd1 123.1(6)
O1 C7 N2 127.9(7)
O1 C7 C8 120.9(7)
N2 C7 C8 111.0(7)
N1 C8 C13 119.0(7)
N1 C8 C7 113.1(7)
C13 C8 C7 127.6(7)
C12 C13 C8 117.4(7)
C12 C13 H13 121.3
C8 C13 H13 121.3
C13 C12 C11 121.8(7)
C13 C12 H12 119.1
C11 C12 H12 119.1
C9 C11 C12 117.8(8)
C9 C11 H11 121.1
C12 C11 H11 121.1
N1 C9 C11 119.4(7)
N1 C9 C10 113.6(7)
C11 C9 C10 126.8(7)
O2 C10 N3 127.4(7)
O2 C10 C9 121.8(7)
N3 C10 C9 110.7(7)
C24 C6 C5 118.5(7)
C24 C6 N3 123.6(7)
C5 C6 N3 117.4(7)
C25 C24 C6 121.5(8)
C25 C24 H24 119.2
C6 C24 H24 119.2
C24 C25 C26 119.1(7)
C24 C25 H25 120.5
C26 C25 H25 120.5
C4 C26 C25 119.1(7)
C4 C26 H26 120.5
C25 C26 H26 120.5
C4 C5 C6 122.9(8)
C4 C5 H5 118.5
C6 C5 H5 118.5
C5 C4 C26 118.9(7)
C5 C4 C3 120.0(7)
C26 C4 C3 121.0(7)
N6 C3 C4 119.4(7)
N6 C3 H3A 107.5
C4 C3 H3A 107.5
N6 C3 H3B 107.5
C4 C3 H3B 107.5
H3A C3 H3B 107.0
N6 C27 H27A 109.5
N6 C27 H27B 109.5
H27A C27 H27B 109.5
N6 C27 H27C 109.5
H27A C27 H27C 109.5
H27B C27 H27C 109.5
N6 C2 C1 111.7(8)
N6 C2 H2A 109.3
C1 C2 H2A 109.3
N6 C2 H2B 109.3
C1 C2 H2B 109.3
H2A C2 H2B 107.9
N5 C1 C2 108.6(7)
N5 C1 H1A 110.0
C2 C1 H1A 110.0
N5 C1 H1B 110.0
C2 C1 H1B 110.0
H1A C1 H1B 108.3
N5 C28 H28A 109.5
N5 C28 H28B 109.5
H28A C28 H28B 109.5
N5 C28 H28C 109.5
H28A C28 H28C 109.5
H28B C28 H28C 109.5
C18 C19 N5 108.4(8)
C18 C19 H19A 110.0
N5 C19 H19A 110.0
C18 C19 H19B 110.0
N5 C19 H19B 110.0
H19A C19 H19B 108.4
C19 C18 N4 109.8(9)
C19 C18 H18A 109.7
N4 C18 H18A 109.7
C19 C18 H18B 109.7
N4 C18 H18B 109.7
H18A C18 H18B 108.2
N4 C20 H20A 109.5
N4 C20 H20B 109.5
H20A C20 H20B 109.5
N4 C20 H20C 109.5
H20A C20 H20C 109.5
H20B C20 H20C 109.5
C16 C17 N4 116.3(7)
C16 C17 H17A 108.2
N4 C17 H17A 108.2
C16 C17 H17B 108.2
N4 C17 H17B 108.2
H17A C17 H17B 107.4
C21 C16 C15 121.2(7)
C21 C16 C17 120.8(8)
C15 C16 C17 117.9(7)
C16 C21 C22 118.9(7)
C16 C21 H21 120.6
C22 C21 H21 120.6
C23 C22 C21 121.8(7)
C23 C22 H22 119.1
C21 C22 H22 119.1
C22 C23 C14 119.3(7)
C22 C23 H23 120.4
C14 C23 H23 120.4
C23 C14 C15 118.8(7)
C23 C14 N2 125.2(7)
C15 C14 N2 115.9(7)
C16 C15 C14 119.9(7)
C16 C15 H15 120.1
C14 C15 H15 120.1
O3 C29 H29A 109.5
O3 C29 H29B 109.5
H29A C29 H29B 109.5
O3 C29 H29C 109.5
H29A C29 H29C 109.5
H29B C29 H29C 109.5

loop_
_geom_bond_atom_site_label_1
_geom_bond_atom_site_label_2
_geom_bond_distance
Pd1 N5 2.080(8)
Pd1 N4 2.086(8)
Pd1 N6 2.095(8)
Pd1 Cl1 2.298(3)
Cu1 N1 1.895(6)
Cu1 N3 1.968(7)
Cu1 N2 1.977(8)
Cu1 Cl2A 2.095(11)
Cu1 Cl2B 2.316(12)
Cl2A Cl2B 0.776(8)
O1 C7 1.253(9)
O2 C10 1.241(9)
N3 C10 1.366(10)
N3 C6 1.429(10)
N1 C9 1.343(10)
N1 C8 1.346(10)
N2 C7 1.322(10)
N2 C14 1.446(11)
N6 C3 1.456(12)
N6 C2 1.498(13)
N6 C27 1.534(12)
N5 C28 1.419(15)
N5 C1 1.517(13)
N5 C19 1.535(13)
N4 C20 1.486(13)
N4 C18 1.501(14)
N4 C17 1.531(13)
C7 C8 1.478(11)
C8 C13 1.424(11)
C13 C12 1.386(12)
C13 H13 0.9500
C12 C11 1.417(11)
C12 H12 0.9500
C11 C9 1.394(11)
C11 H11 0.9500
C9 C10 1.494(11)
C6 C24 1.378(11)
C6 C5 1.393(11)
C24 C25 1.355(12)
C24 H24 0.9500
C25 C26 1.459(12)
C25 H25 0.9500
C26 C4 1.384(11)
C26 H26 0.9500
C5 C4 1.360(11)
C5 H5 0.9500
C4 C3 1.490(12)
C3 H3A 0.9900
C3 H3B 0.9900
C27 H27A 0.9800
C27 H27B 0.9800
C27 H27C 0.9800
C2 C1 1.521(14)
C2 H2A 0.9900
C2 H2B 0.9900
C1 H1A 0.9900
C1 H1B 0.9900
C28 H28A 0.9800
C28 H28B 0.9800
C28 H28C 0.9800
C19 C18 1.480(15)
C19 H19A 0.9900
C19 H19B 0.9900
C18 H18A 0.9900
C18 H18B 0.9900
C20 H20A 0.9800
C20 H20B 0.9800
C20 H20C 0.9800
C17 C16 1.524(11)
C17 H17A 0.9900
C17 H17B 0.9900
C16 C21 1.358(11)
C16 C15 1.383(11)
C21 C22 1.401(12)
C21 H21 0.9500
C22 C23 1.369(12)
C22 H22 0.9500
C23 C14 1.398(11)
C23 H23 0.9500
C14 C15 1.418(11)
C15 H15 0.9500
O3 C29 1.480(18)
C29 H29A 0.9800
C29 H29B 0.9800
C29 H29C 0.9800

loop_
_geom_torsion_atom_site_label_1
_geom_torsion_atom_site_label_2
_geom_torsion_atom_site_label_3
_geom_torsion_atom_site_label_4
_geom_torsion
N1 Cu1 Cl2A Cl2B 178.0(8)
N3 Cu1 Cl2A Cl2B 83.0(11)
N2 Cu1 Cl2A Cl2B -96.2(10)
N1 Cu1 Cl2B Cl2A -8(3)
N3 Cu1 Cl2B Cl2A -100.6(11)
N2 Cu1 Cl2B Cl2A 87.4(10)
N1 Cu1 N3 C10 1.9(5)
N2 Cu1 N3 C10 -26.3(10)
Cl2A Cu1 N3 C10 156.0(9)
Cl2B Cu1 N3 C10 175.5(9)
N1 Cu1 N3 C6 173.7(6)
N2 Cu1 N3 C6 145.5(7)
Cl2A Cu1 N3 C6 -32.3(10)
Cl2B Cu1 N3 C6 -12.7(9)
N3 Cu1 N1 C9 2.0(5)
N2 Cu1 N1 C9 171.7(6)
Cl2A Cu1 N1 C9 -97.8(8)
Cl2B Cu1 N1 C9 -92(3)
N3 Cu1 N1 C8 178.8(5)
N2 Cu1 N1 C8 -11.4(5)
Cl2A Cu1 N1 C8 79.0(8)
Cl2B Cu1 N1 C8 85(3)
N1 Cu1 N2 C7 11.6(6)
N3 Cu1 N2 C7 40.0(11)
Cl2A Cu1 N2 C7 -142.3(10)
Cl2B Cu1 N2 C7 -162.0(10)
N1 Cu1 N2 C14 -170.1(7)
N3 Cu1 N2 C14 -141.8(7)
Cl2A Cu1 N2 C14 36.0(10)
Cl2B Cu1 N2 C14 16.3(10)
N5 Pd1 N6 C3 136.9(8)
N4 Pd1 N6 C3 -151.0(9)
Cl1 Pd1 N6 C3 -40.2(7)
N5 Pd1 N6 C2 7.2(5)
N4 Pd1 N6 C2 79.3(9)
Cl1 Pd1 N6 C2 -169.8(5)
N5 Pd1 N6 C27 -105.6(7)
N4 Pd1 N6 C27 -33.5(12)
Cl1 Pd1 N6 C27 77.3(6)
N4 Pd1 N5 C28 98.3(9)
N6 Pd1 N5 C28 -104.9(9)
Cl1 Pd1 N5 C28 -4(5)
N4 Pd1 N5 C1 -137.2(6)
N6 Pd1 N5 C1 19.6(6)
Cl1 Pd1 N5 C1 121(5)
N4 Pd1 N5 C19 -19.9(6)
N6 Pd1 N5 C19 136.9(6)
Cl1 Pd1 N5 C19 -122(5)
N5 Pd1 N4 C20 111.4(8)
N6 Pd1 N4 C20 39.2(13)
Cl1 Pd1 N4 C20 -71.5(8)
N5 Pd1 N4 C18 -8.8(5)
N6 Pd1 N4 C18 -80.9(10)
Cl1 Pd1 N4 C18 168.3(5)
N5 Pd1 N4 C17 -136.7(7)
N6 Pd1 N4 C17 151.2(7)
Cl1 Pd1 N4 C17 40.4(7)
C14 N2 C7 O1 -1.9(12)
Cu1 N2 C7 O1 176.4(6)
C14 N2 C7 C8 172.3(7)
Cu1 N2 C7 C8 -9.4(8)
C9 N1 C8 C13 0.2(11)
Cu1 N1 C8 C13 -176.5(5)
C9 N1 C8 C7 -173.7(6)
Cu1 N1 C8 C7 9.6(8)
O1 C7 C8 N1 174.9(6)
N2 C7 C8 N1 0.1(9)
O1 C7 C8 C13 1.6(11)
N2 C7 C8 C13 -173.2(8)
N1 C8 C13 C12 -1.7(11)
C7 C8 C13 C12 171.2(7)
C8 C13 C12 C11 -0.5(12)
C13 C12 C11 C9 4.2(12)
C8 N1 C9 C11 3.6(11)
Cu1 N1 C9 C11 -179.8(6)
C8 N1 C9 C10 178.3(6)
Cu1 N1 C9 C10 -5.1(8)
C12 C11 C9 N1 -5.6(11)
C12 C11 C9 C10 -179.5(7)
C6 N3 C10 O2 -1.3(12)
Cu1 N3 C10 O2 170.8(6)
C6 N3 C10 C9 -177.0(6)
Cu1 N3 C10 C9 -4.9(8)
N1 C9 C10 O2 -169.6(7)
C11 C9 C10 O2 4.6(12)
N1 C9 C10 N3 6.3(9)
C11 C9 C10 N3 -179.5(8)
C10 N3 C6 C24 -67.4(10)
Cu1 N3 C6 C24 121.1(7)
C10 N3 C6 C5 121.1(8)
Cu1 N3 C6 C5 -50.4(9)
C5 C6 C24 C25 0.3(11)
N3 C6 C24 C25 -171.2(7)
C6 C24 C25 C26 -0.7(11)
C24 C25 C26 C4 0.3(11)
C24 C6 C5 C4 0.6(11)
N3 C6 C5 C4 172.6(7)
C6 C5 C4 C26 -0.9(11)
C6 C5 C4 C3 175.4(7)
C25 C26 C4 C5 0.5(11)
C25 C26 C4 C3 -175.8(7)
C2 N6 C3 C4 58.9(10)
C27 N6 C3 C4 175.3(8)
Pd1 N6 C3 C4 -68.8(11)
C5 C4 C3 N6 83.7(11)
C26 C4 C3 N6 -100.1(10)
C3 N6 C2 C1 -171.1(7)
C27 N6 C2 C1 74.4(10)
Pd1 N6 C2 C1 -33.9(8)
C28 N5 C1 C2 84.2(10)
C19 N5 C1 C2 -154.1(9)
Pd1 N5 C1 C2 -42.8(8)
N6 C2 C1 N5 53.2(10)
C28 N5 C19 C18 -77.0(12)
C1 N5 C19 C18 159.1(9)
Pd1 N5 C19 C18 46.5(10)
N5 C19 C18 N4 -58.6(12)
C20 N4 C18 C19 -74.3(12)
C17 N4 C18 C19 173.1(8)
Pd1 N4 C18 C19 38.0(9)
C20 N4 C17 C16 -175.2(9)
C18 N4 C17 C16 -54.1(10)
Pd1 N4 C17 C16 71.8(10)
N4 C17 C16 C21 100.1(10)
N4 C17 C16 C15 -84.4(10)
C15 C16 C21 C22 2.4(12)
C17 C16 C21 C22 177.7(8)
C16 C21 C22 C23 -3.7(12)
C21 C22 C23 C14 2.4(12)
C22 C23 C14 C15 0.2(11)
C22 C23 C14 N2 177.2(8)
C7 N2 C14 C23 50.6(12)
Cu1 N2 C14 C23 -127.6(7)
C7 N2 C14 C15 -132.3(8)
Cu1 N2 C14 C15 49.5(9)
C21 C16 C15 C14 0.0(11)
C17 C16 C15 C14 -175.4(7)
C23 C14 C15 C16 -1.4(11)
N2 C14 C15 C16 -178.7(7)
